data_4021582
loop_
_publ_author_name
'David A. Henderson'
'Philip N. Collier'
'Gregoire Pav\'e'
'Paula Rzepa'
'Andrew J. P. White'
'Jeremy N. Burrows'
'Anthony G. M. Barrett'

_publ_section_title
;
 Studies on the Total Synthesis of Lactonamycin:
 Construction of Model ABCD Ring Systems
;
_journal_name_full 'Journal of Organic Chemistry'
_journal_page_first 2434
_journal_page_last 2444
_journal_paper_doi 10.1021/jo052637c
_journal_volume 71
_journal_year 2006
_chemical_formula_sum 'C31 H36 O8'
_chemical_formula_weight 536.60
_chemical_name_systematic
; 
 ? 
;
_space_group_IT_number 14
_symmetry_cell_setting monoclinic
_symmetry_space_group_name_Hall '-P 2ybc'
_symmetry_space_group_name_H-M 'P 1 21/c 1'
_atom_sites_solution_hydrogens geom
_atom_sites_solution_primary direct
_atom_sites_solution_secondary difmap
_audit_creation_method SHELXL-97
_cell_angle_alpha 90.00
_cell_angle_beta 93.14(5)
_cell_angle_gamma 90.00
_cell_formula_units_Z 4
_cell_length_a 14.190(7)
_cell_length_b 16.347(7)
_cell_length_c 12.433(8)
_cell_measurement_reflns_used 23
_cell_measurement_temperature 293(2)
_cell_measurement_theta_max 25.05
_cell_measurement_theta_min 10.88
_cell_volume 2880(3)
_computing_cell_refinement 'Bruker XSCANS'
_computing_data_collection 'Bruker XSCANS'
_computing_data_reduction 'Bruker SHELXTL'
_computing_molecular_graphics 'Bruker SHELXTL'
_computing_publication_material 'Bruker SHELXTL'
_computing_structure_refinement 'SHELXL-97 (Sheldrick, 1997)'
_computing_structure_solution 'SHELXS-97 (Sheldrick, 1990)'
_diffrn_ambient_temperature 293(2)
_diffrn_measured_fraction_theta_full 0.998
_diffrn_measured_fraction_theta_max 0.998
_diffrn_measurement_device_type 'Bruker P4'
_diffrn_measurement_method '\w scans'
_diffrn_radiation_monochromator graphite
_diffrn_radiation_source 'fine-focus sealed tube'
_diffrn_radiation_type CuK\a
_diffrn_radiation_wavelength 1.54178
_diffrn_reflns_av_R_equivalents 0.0332
_diffrn_reflns_av_sigmaI/netI 0.0416
_diffrn_reflns_limit_h_max 15
_diffrn_reflns_limit_h_min -15
_diffrn_reflns_limit_k_max 0
_diffrn_reflns_limit_k_min -18
_diffrn_reflns_limit_l_max 13
_diffrn_reflns_limit_l_min 0
_diffrn_reflns_number 4484
_diffrn_reflns_theta_full 59.95
_diffrn_reflns_theta_max 59.95
_diffrn_reflns_theta_min 4.13
_diffrn_standards_interval_count 97
_diffrn_standards_number 3
_exptl_absorpt_coefficient_mu 0.728
_exptl_absorpt_correction_type none
_exptl_crystal_colour Colourless
_exptl_crystal_density_diffrn 1.238
_exptl_crystal_density_method 'not measured'
_exptl_crystal_description blocks
_exptl_crystal_F_000 1144
_exptl_crystal_size_max 0.62
_exptl_crystal_size_mid 0.33
_exptl_crystal_size_min 0.22
_refine_diff_density_max 0.358
_refine_diff_density_min -0.228
_refine_diff_density_rms 0.069
_refine_ls_extinction_coef 0.063(4)
_refine_ls_extinction_expression Fc^*^=kFc[1+0.001xFc^2^\l^3^/sin(2\q)]^-1/4^
_refine_ls_extinction_method SHELXL
_refine_ls_goodness_of_fit_ref 1.033
_refine_ls_hydrogen_treatment mixed
_refine_ls_matrix_type full
_refine_ls_number_parameters 341
_refine_ls_number_reflns 4256
_refine_ls_number_restraints 0
_refine_ls_restrained_S_all 1.033
_refine_ls_R_factor_all 0.1088
_refine_ls_R_factor_gt 0.0880
_refine_ls_shift/su_max 0.000
_refine_ls_shift/su_mean 0.000
_refine_ls_structure_factor_coef Fsqd
_refine_ls_weighting_details 'calc w=1/[\s^2^(Fo^2^)+(0.1863P)^2^+0.0000P] where P=(Fo^2^+2Fc^2^)/3'
_refine_ls_weighting_scheme calc
_refine_ls_wR_factor_gt 0.2403
_refine_ls_wR_factor_ref 0.2681
_reflns_number_gt 2968
_reflns_number_total 4256
_reflns_threshold_expression >2sigma(I)
_cod_data_source_file jo052637csi20051223_025640_5.cif
_cod_depositor_comments
;
The following automatic conversions were performed:
'_symmetry_cell_setting' value 'Monoclinic' changed to 'monoclinic'
according to '/home/saulius/struct/CIF-dictionaries/cif_core.dic'
dictionary named 'cif_core.dic' version 2.4.1 from 2010-06-29.

Automatic conversion script
Id: cif_fix_enum 1527 2010-12-29 10:47:43Z saulius 
;
_cod_original_sg_symbol_H-M 'P 21/c'
_cod_database_code 4021582

loop_
_symmetry_equiv_pos_as_xyz
'x, y, z'
'-x, y+1/2, -z+1/2'
'-x, -y, -z'
'x, -y-1/2, z-1/2'

loop_
_atom_site_label
_atom_site_type_symbol
_atom_site_fract_x
_atom_site_fract_y
_atom_site_fract_z
_atom_site_U_iso_or_equiv
_atom_site_adp_type
_atom_site_occupancy
_atom_site_symmetry_multiplicity
_atom_site_calc_flag
_atom_site_refinement_flags
O1 O 0.32788(17) 0.11555(16) 0.89936(19) 0.0816(7) Uani 1 1 d .
C2 C 0.3141(2) 0.0328(2) 0.8636(3) 0.0746(9) Uani 1 1 d .
C3 C 0.3558(2) 0.0281(2) 0.7481(3) 0.0782(9) Uani 1 1 d .
H3A H 0.4097 -0.0095 0.7516 0.094 Uiso 1 1 calc R
C4 C 0.2851(3) -0.0009(3) 0.6602(3) 0.0904(11) Uani 1 1 d .
O4 O 0.2676(3) -0.0745(2) 0.6517(3) 0.1221(12) Uani 1 1 d .
C5 C 0.2376(3) 0.0602(3) 0.5890(3) 0.0870(11) Uani 1 1 d .
C6 C 0.1466(3) 0.0451(4) 0.5416(4) 0.1114(15) Uani 1 1 d .
H6A H 0.1177 -0.0052 0.5519 0.134 Uiso 1 1 calc R
C7 C 0.1014(3) 0.1032(5) 0.4814(4) 0.127(2) Uani 1 1 d .
H7A H 0.0411 0.0932 0.4512 0.152 Uiso 1 1 calc R
C8 C 0.1445(3) 0.1775(4) 0.4645(4) 0.1213(18) Uani 1 1 d .
H8A H 0.1123 0.2173 0.4237 0.146 Uiso 1 1 calc R
C9 C 0.2359(3) 0.1941(3) 0.5077(3) 0.0995(13) Uani 1 1 d .
H9A H 0.2646 0.2442 0.4957 0.119 Uiso 1 1 calc R
C10 C 0.2823(2) 0.1344(3) 0.5685(3) 0.0835(10) Uani 1 1 d .
C11 C 0.3838(2) 0.1435(2) 0.6148(3) 0.0769(9) Uani 1 1 d .
C12 C 0.3923(2) 0.1154(2) 0.7312(3) 0.0764(9) Uani 1 1 d .
H12A H 0.4590 0.1174 0.7559 0.092 Uiso 1 1 calc R
C13 C 0.3362(3) 0.1672(2) 0.8076(3) 0.0801(9) Uani 1 1 d .
H13A H 0.3696 0.2172 0.8271 0.096 Uiso 1 1 calc R
H13B H 0.2745 0.1810 0.7751 0.096 Uiso 1 1 calc R
C14 C 0.2092(3) 0.0106(2) 0.8618(3) 0.0811(10) Uani 1 1 d .
O14 O 0.1797(2) -0.05778(18) 0.8751(3) 0.1053(10) Uani 1 1 d .
O15 O 0.15333(17) 0.07586(17) 0.8427(2) 0.0955(9) Uani 1 1 d .
C16 C 0.0529(3) 0.0581(3) 0.8389(5) 0.1114(15) Uani 1 1 d .
H16A H 0.0370 0.0293 0.9037 0.134 Uiso 1 1 calc R
H16B H 0.0359 0.0237 0.7773 0.134 Uiso 1 1 calc R
C17 C 0.00024(19) 0.13770(17) 0.8302(2) 0.0925(11) Uani 1 1 d G
C18 C 0.0050(2) 0.1865(2) 0.7391(2) 0.1186(15) Uani 1 1 d G
H18A H 0.0439 0.1716 0.6846 0.142 Uiso 1 1 calc R
C19 C -0.0485(3) 0.2576(2) 0.7295(3) 0.144(2) Uani 1 1 d G
H19A H -0.0453 0.2903 0.6685 0.173 Uiso 1 1 calc R
C20 C -0.1067(2) 0.27993(19) 0.8109(4) 0.157(3) Uani 1 1 d G
H20A H -0.1425 0.3275 0.8044 0.189 Uiso 1 1 calc R
C21 C -0.1115(2) 0.2311(3) 0.9020(4) 0.157(3) Uani 1 1 d G
H21A H -0.1504 0.2460 0.9564 0.189 Uiso 1 1 calc R
C22 C -0.0580(2) 0.1600(2) 0.9116(2) 0.1181(16) Uani 1 1 d G
H22A H -0.0612 0.1273 0.9726 0.142 Uiso 1 1 calc R
C23 C 0.3690(3) -0.0236(3) 0.9420(3) 0.0881(11) Uani 1 1 d .
H23A H 0.3541 -0.0796 0.9217 0.106 Uiso 1 1 calc R
H23B H 0.4358 -0.0155 0.9323 0.106 Uiso 1 1 calc R
C24 C 0.3530(3) -0.0141(3) 1.0605(3) 0.0887(11) Uani 1 1 d .
O24 O 0.4070(2) -0.0422(2) 1.1288(3) 0.1209(12) Uani 1 1 d .
O25 O 0.27464(18) 0.02625(18) 1.0790(2) 0.0913(8) Uani 1 1 d .
C26 C 0.2488(3) 0.0503(3) 1.1894(3) 0.0905(11) Uani 1 1 d .
C27 C 0.3273(4) 0.1022(4) 1.2432(5) 0.1331(19) Uani 1 1 d .
H27A H 0.3821 0.0688 1.2580 0.200 Uiso 1 1 calc R
H27B H 0.3065 0.1242 1.3094 0.200 Uiso 1 1 calc R
H27C H 0.3427 0.1461 1.1961 0.200 Uiso 1 1 calc R
C28 C 0.2282(4) -0.0248(3) 1.2531(4) 0.1118(15) Uani 1 1 d .
H28A H 0.2857 -0.0545 1.2686 0.168 Uiso 1 1 calc R
H28B H 0.1842 -0.0587 1.2122 0.168 Uiso 1 1 calc R
H28C H 0.2015 -0.0092 1.3194 0.168 Uiso 1 1 calc R
C29 C 0.1596(4) 0.1004(4) 1.1632(4) 0.136(2) Uani 1 1 d .
H29A H 0.1120 0.0658 1.1292 0.204 Uiso 1 1 calc R
H29B H 0.1737 0.1443 1.1154 0.204 Uiso 1 1 calc R
H29C H 0.1369 0.1225 1.2285 0.204 Uiso 1 1 calc R
O30 O 0.43906(16) 0.09288(16) 0.5486(2) 0.0831(7) Uani 1 1 d .
C31 C 0.5391(2) 0.1044(2) 0.5669(3) 0.0846(10) Uani 1 1 d .
H31A H 0.5721 0.0698 0.5180 0.102 Uiso 1 1 calc R
H31B H 0.5579 0.0880 0.6400 0.102 Uiso 1 1 calc R
C32 C 0.5673(3) 0.1932(2) 0.5502(3) 0.0874(10) Uani 1 1 d .
C33 C 0.5057(3) 0.2444(3) 0.6216(4) 0.0921(11) Uani 1 1 d .
H33A H 0.5240 0.2336 0.6966 0.110 Uiso 1 1 calc R
H33B H 0.5168 0.3020 0.6081 0.110 Uiso 1 1 calc R
O34 O 0.40772(18) 0.22745(16) 0.6030(2) 0.0894(8) Uani 1 1 d .
C35 C 0.5510(3) 0.2170(3) 0.4318(4) 0.1106(14) Uani 1 1 d .
H35A H 0.4856 0.2097 0.4099 0.166 Uiso 1 1 calc R
H35B H 0.5890 0.1830 0.3884 0.166 Uiso 1 1 calc R
H35C H 0.5683 0.2733 0.4225 0.166 Uiso 1 1 calc R
C36 C 0.6715(3) 0.2053(3) 0.5878(5) 0.1131(15) Uani 1 1 d .
H36A H 0.6805 0.1895 0.6620 0.170 Uiso 1 1 calc R
H36B H 0.6883 0.2618 0.5801 0.170 Uiso 1 1 calc R
H36C H 0.7106 0.1721 0.5447 0.170 Uiso 1 1 calc R

loop_
_atom_site_aniso_label
_atom_site_aniso_U_11
_atom_site_aniso_U_22
_atom_site_aniso_U_33
_atom_site_aniso_U_23
_atom_site_aniso_U_13
_atom_site_aniso_U_12
O1 0.0786(14) 0.0899(16) 0.0753(14) -0.0051(12) -0.0046(11) -0.0042(11)
C2 0.0685(18) 0.082(2) 0.0716(19) -0.0025(16) -0.0068(14) 0.0022(15)
C3 0.0730(19) 0.083(2) 0.078(2) -0.0019(17) -0.0047(15) -0.0027(16)
C4 0.089(2) 0.096(3) 0.086(2) -0.015(2) 0.0062(18) -0.016(2)
O4 0.152(3) 0.100(2) 0.112(2) -0.0124(18) -0.006(2) -0.030(2)
C5 0.072(2) 0.116(3) 0.072(2) -0.0111(19) -0.0053(16) -0.0069(19)
C6 0.083(3) 0.152(4) 0.098(3) -0.019(3) -0.010(2) -0.013(3)
C7 0.076(3) 0.200(6) 0.101(3) -0.018(4) -0.020(2) 0.004(3)
C8 0.091(3) 0.180(5) 0.089(3) -0.008(3) -0.018(2) 0.034(3)
C9 0.086(2) 0.132(3) 0.080(2) 0.007(2) -0.0059(18) 0.014(2)
C10 0.0684(19) 0.109(3) 0.0720(19) -0.0029(19) -0.0040(15) 0.0044(18)
C11 0.0705(19) 0.082(2) 0.078(2) -0.0029(16) -0.0013(15) 0.0009(16)
C12 0.0674(18) 0.088(2) 0.0732(19) -0.0027(16) -0.0039(14) -0.0037(16)
C13 0.080(2) 0.083(2) 0.077(2) -0.0026(17) -0.0050(16) -0.0066(17)
C14 0.075(2) 0.090(2) 0.077(2) 0.0067(17) -0.0035(16) 0.0022(18)
O14 0.0859(18) 0.0915(19) 0.138(3) 0.0054(17) 0.0027(16) -0.0103(14)
O15 0.0593(13) 0.0990(18) 0.127(2) 0.0181(16) -0.0020(13) 0.0039(12)
C16 0.063(2) 0.115(3) 0.156(4) 0.014(3) -0.004(2) 0.000(2)
C17 0.0590(18) 0.113(3) 0.105(3) 0.001(2) -0.0044(17) 0.0060(18)
C18 0.115(3) 0.130(4) 0.110(3) 0.010(3) -0.004(3) 0.018(3)
C19 0.139(5) 0.136(5) 0.152(5) 0.021(4) -0.043(4) 0.023(4)
C20 0.094(4) 0.141(5) 0.233(9) -0.038(5) -0.027(5) 0.033(4)
C21 0.093(4) 0.172(6) 0.209(8) -0.062(6) 0.026(4) 0.015(4)
C22 0.087(3) 0.161(5) 0.107(3) -0.007(3) 0.012(2) -0.011(3)
C23 0.078(2) 0.101(3) 0.085(2) 0.0085(19) -0.0038(17) 0.0163(19)
C24 0.075(2) 0.113(3) 0.077(2) 0.017(2) -0.0058(17) 0.006(2)
O24 0.095(2) 0.175(3) 0.0914(19) 0.030(2) -0.0097(15) 0.033(2)
O25 0.0837(16) 0.115(2) 0.0744(15) 0.0085(13) -0.0035(11) 0.0167(14)
C26 0.090(2) 0.105(3) 0.076(2) 0.0053(19) -0.0011(18) 0.001(2)
C27 0.145(5) 0.139(5) 0.117(4) -0.024(3) 0.016(3) -0.036(4)
C28 0.108(3) 0.129(4) 0.098(3) 0.022(3) 0.002(2) -0.013(3)
C29 0.132(4) 0.159(5) 0.119(4) 0.018(3) 0.023(3) 0.049(4)
O30 0.0708(14) 0.0942(17) 0.0841(15) -0.0082(12) 0.0007(11) 0.0012(11)
C31 0.069(2) 0.098(3) 0.087(2) 0.0067(19) 0.0007(16) 0.0028(17)
C32 0.073(2) 0.092(2) 0.097(2) 0.011(2) 0.0032(18) -0.0027(17)
C33 0.078(2) 0.090(2) 0.108(3) 0.000(2) 0.007(2) -0.0084(19)
O34 0.0785(15) 0.0847(16) 0.1054(19) 0.0071(13) 0.0074(13) 0.0019(12)
C35 0.105(3) 0.130(4) 0.097(3) 0.031(3) 0.007(2) 0.010(3)
C36 0.081(3) 0.116(3) 0.141(4) 0.013(3) -0.004(3) -0.011(2)

loop_
_atom_type_symbol
_atom_type_description
_atom_type_scat_dispersion_real
_atom_type_scat_dispersion_imag
_atom_type_scat_source
C C 0.0181 0.0091 'International Tables Vol C Tables 4.2.6.8 and 6.1.1.4'
H H 0.0000 0.0000 'International Tables Vol C Tables 4.2.6.8 and 6.1.1.4'
O O 0.0492 0.0322 'International Tables Vol C Tables 4.2.6.8 and 6.1.1.4'

loop_
_geom_angle_atom_site_label_1
_geom_angle_atom_site_label_2
_geom_angle_atom_site_label_3
_geom_angle
C13 O1 C2 109.0(3)
O1 C2 C23 108.4(3)
O1 C2 C14 110.2(3)
C23 C2 C14 109.2(3)
O1 C2 C3 106.0(3)
C23 C2 C3 110.2(3)
C14 C2 C3 112.8(3)
C4 C3 C12 113.9(3)
C4 C3 C2 113.7(3)
C12 C3 C2 102.9(3)
O4 C4 C5 121.8(4)
O4 C4 C3 119.2(4)
C5 C4 C3 119.0(4)
C10 C5 C6 119.3(4)
C10 C5 C4 120.1(3)
C6 C5 C4 120.7(4)
C7 C6 C5 120.3(5)
C6 C7 C8 120.2(5)
C7 C8 C9 121.3(5)
C10 C9 C8 118.4(5)
C9 C10 C5 120.4(4)
C9 C10 C11 123.3(4)
C5 C10 C11 116.2(3)
O34 C11 O30 110.9(3)
O34 C11 C12 112.5(3)
O30 C11 C12 110.9(3)
O34 C11 C10 106.2(3)
O30 C11 C10 105.2(3)
C12 C11 C10 110.7(3)
C11 C12 C13 114.1(3)
C11 C12 C3 113.7(3)
C13 C12 C3 103.8(3)
O1 C13 C12 103.8(3)
O14 C14 O15 123.6(3)
O14 C14 C2 124.2(3)
O15 C14 C2 112.2(3)
C14 O15 C16 114.6(3)
O15 C16 C17 108.2(3)
C18 C17 C22 120.0
C18 C17 C16 120.7(3)
C22 C17 C16 119.2(3)
C19 C18 C17 120.0
C18 C19 C20 120.0
C21 C20 C19 120.0
C22 C21 C20 120.0
C21 C22 C17 120.0
C24 C23 C2 117.5(3)
O24 C24 O25 125.1(4)
O24 C24 C23 121.7(4)
O25 C24 C23 113.2(3)
C24 O25 C26 122.9(3)
O25 C26 C28 109.6(4)
O25 C26 C27 109.8(4)
C28 C26 C27 112.5(4)
O25 C26 C29 100.8(3)
C28 C26 C29 111.6(4)
C27 C26 C29 111.9(5)
C11 O30 C31 113.6(3)
O30 C31 C32 111.6(3)
C31 C32 C35 110.3(4)
C31 C32 C33 106.2(3)
C35 C32 C33 111.0(4)
C31 C32 C36 109.6(3)
C35 C32 C36 110.6(4)
C33 C32 C36 108.9(4)
O34 C33 C32 112.6(3)
C11 O34 C33 114.0(3)

loop_
_geom_bond_atom_site_label_1
_geom_bond_atom_site_label_2
_geom_bond_distance
O1 C13 1.429(4)
O1 C2 1.434(4)
C2 C23 1.525(5)
C2 C14 1.530(5)
C2 C3 1.584(5)
C3 C4 1.518(5)
C3 C12 1.537(5)
C4 O4 1.233(5)
C4 C5 1.473(6)
C5 C10 1.399(6)
C5 C6 1.412(5)
C6 C7 1.350(7)
C7 C8 1.381(8)
C8 C9 1.404(6)
C9 C10 1.379(6)
C10 C11 1.529(5)
C11 O34 1.424(4)
C11 O30 1.430(4)
C11 C12 1.517(5)
C12 C13 1.528(5)
C14 O14 1.209(5)
C14 O15 1.343(4)
O15 C16 1.452(4)
C16 C17 1.502(5)
C17 C18 1.3900
C17 C22 1.3900
C18 C19 1.3900
C19 C20 1.3900
C20 C21 1.3900
C21 C22 1.3900
C23 C24 1.511(6)
C24 O24 1.204(4)
C24 O25 1.324(5)
O25 C26 1.493(5)
C26 C28 1.499(6)
C26 C27 1.525(6)
C26 C29 1.527(6)
O30 C31 1.438(4)
C31 C32 1.524(5)
C32 C35 1.528(6)
C32 C33 1.529(6)
C32 C36 1.538(6)
C33 O34 1.424(4)
